data_7117332
loop_
_publ_author_name
'Min Tang'
'Dong Xing'
'Haoxi Huang'
'Wenhao Hu'

_publ_section_title
;
 Divergent synthesis of chiral heterocycles via sequencing of
 enantioselective three-component reactions and one-pot subsequent
 cyclization reactions
;
_journal_name_full Chem.Commun.
_journal_page_first 10612
_journal_paper_doi 10.1039/C5cc01979F
_journal_volume 51
_journal_year 2015
_chemical_formula_sum 'C28 H25 N O7'
_chemical_formula_weight 487.49
_chemical_name_systematic
; 
 ? 
;
_space_group_IT_number 2
_symmetry_cell_setting triclinic
_symmetry_space_group_name_Hall '-P 1'
_symmetry_space_group_name_H-M 'P -1'
_atom_sites_solution_hydrogens geom
_atom_sites_solution_primary direct
_atom_sites_solution_secondary difmap
_audit_creation_method SHELXL-97
_audit_update_record
;
2013-12-07 deposited with the CCDC.
2015-04-01 downloaded from the CCDC.
;
_cell_angle_alpha 87.471(5)
_cell_angle_beta 84.937(5)
_cell_angle_gamma 78.960(5)
_cell_formula_units_Z 2
_cell_length_a 9.1316(14)
_cell_length_b 11.5658(17)
_cell_length_c 12.884(2)
_cell_measurement_temperature 296(2)
_cell_volume 1329.8(4)
_computing_structure_refinement 'SHELXL-97 (Sheldrick, 2008)'
_computing_structure_solution 'SHELXS-97 (Sheldrick, 2008)'
_diffrn_ambient_temperature 296(2)
_diffrn_measured_fraction_theta_full 0.991
_diffrn_measured_fraction_theta_max 0.991
_diffrn_radiation_monochromator graphite
_diffrn_radiation_source 'fine-focus sealed tube'
_diffrn_radiation_type MoK\a
_diffrn_radiation_wavelength 0.71073
_diffrn_reflns_av_R_equivalents 0.0338
_diffrn_reflns_av_sigmaI/netI 0.0341
_diffrn_reflns_limit_h_max 10
_diffrn_reflns_limit_h_min -10
_diffrn_reflns_limit_k_max 13
_diffrn_reflns_limit_k_min -13
_diffrn_reflns_limit_l_max 15
_diffrn_reflns_limit_l_min -14
_diffrn_reflns_number 15678
_diffrn_reflns_theta_full 25.01
_diffrn_reflns_theta_max 25.01
_diffrn_reflns_theta_min 1.79
_exptl_absorpt_coefficient_mu 0.088
_exptl_absorpt_correction_T_max 0.9904
_exptl_absorpt_correction_T_min 0.9607
_exptl_absorpt_correction_type multi-scan
_exptl_absorpt_process_details sadabs
_exptl_crystal_colour colorless
_exptl_crystal_density_diffrn 1.217
_exptl_crystal_density_method 'not measured'
_exptl_crystal_description block
_exptl_crystal_F_000 512
_exptl_crystal_size_max 0.46
_exptl_crystal_size_mid 0.24
_exptl_crystal_size_min 0.11
_refine_diff_density_max 0.245
_refine_diff_density_min -0.160
_refine_diff_density_rms 0.039
_refine_ls_extinction_method none
_refine_ls_goodness_of_fit_ref 1.020
_refine_ls_hydrogen_treatment constr
_refine_ls_matrix_type full
_refine_ls_number_parameters 325
_refine_ls_number_reflns 4654
_refine_ls_number_restraints 0
_refine_ls_restrained_S_all 1.020
_refine_ls_R_factor_all 0.0740
_refine_ls_R_factor_gt 0.0476
_refine_ls_shift/su_max 0.000
_refine_ls_shift/su_mean 0.000
_refine_ls_structure_factor_coef Fsqd
_refine_ls_weighting_details 'calc w=1/[\s^2^(Fo^2^)+(0.0735P)^2^+0.2990P] where P=(Fo^2^+2Fc^2^)/3'
_refine_ls_weighting_scheme calc
_refine_ls_wR_factor_gt 0.1250
_refine_ls_wR_factor_ref 0.1464
_reflns_number_gt 3204
_reflns_number_total 4654
_reflns_threshold_expression >2sigma(I)
_cod_data_source_file c5cc01979f21_2.cif
_cod_data_source_block z5
_cod_original_cell_volume 1329.9(3)
_cod_original_sg_symbol_H-M P-1
_cod_database_code 7117332

loop_
_symmetry_equiv_pos_as_xyz
'x, y, z'
'-x, -y, -z'

loop_
_atom_site_label
_atom_site_type_symbol
_atom_site_fract_x
_atom_site_fract_y
_atom_site_fract_z
_atom_site_U_iso_or_equiv
_atom_site_adp_type
_atom_site_occupancy
_atom_site_symmetry_multiplicity
_atom_site_calc_flag
_atom_site_refinement_flags
_atom_site_disorder_assembly
_atom_site_disorder_group
O01 O 0.8961(3) 0.7644(2) 0.62838(19) 0.1095(8) Uani 1 1 d . . .
O1 O 0.24271(18) 1.10036(13) 0.16644(12) 0.0604(4) Uani 1 1 d . . .
O2 O 0.32181(19) 0.93296(14) 0.08443(12) 0.0638(5) Uani 1 1 d . . .
O3 O 0.53943(18) 0.68881(14) 0.08595(13) 0.0646(5) Uani 1 1 d . . .
H3A H 0.4739 0.7479 0.0932 0.097 Uiso 1 1 calc R . .
O4 O 0.78308(18) 0.71993(17) 0.45954(13) 0.0766(6) Uani 1 1 d . . .
H4B H 0.8126 0.7322 0.5156 0.115 Uiso 1 1 calc R . .
O5 O 0.57128(18) 0.82504(16) 0.52785(13) 0.0688(5) Uani 1 1 d . . .
O6 O 0.22309(15) 0.97252(11) 0.34239(10) 0.0449(4) Uani 1 1 d . . .
N1 N 0.36038(17) 0.75289(13) 0.25788(12) 0.0396(4) Uani 1 1 d . . .
C1 C 0.0026(2) 0.98420(16) 0.25514(15) 0.0407(5) Uani 1 1 d . . .
C2 C -0.0810(2) 0.9958(2) 0.35045(18) 0.0549(6) Uani 1 1 d . . .
H2A H -0.0347 0.9726 0.4114 0.066 Uiso 1 1 calc R . .
C3 C -0.2324(3) 1.0415(2) 0.3556(2) 0.0651(7) Uani 1 1 d . . .
H3B H -0.2872 1.0492 0.4201 0.078 Uiso 1 1 calc R . .
C4 C -0.3028(3) 1.0756(2) 0.2671(2) 0.0613(6) Uani 1 1 d . . .
H4A H -0.4044 1.1080 0.2712 0.074 Uiso 1 1 calc R . .
C5 C -0.2224(3) 1.0616(2) 0.1720(2) 0.0638(6) Uani 1 1 d . . .
H5A H -0.2703 1.0821 0.1112 0.077 Uiso 1 1 calc R . .
C6 C -0.0707(2) 1.0172(2) 0.16637(18) 0.0551(6) Uani 1 1 d . . .
H6A H -0.0169 1.0094 0.1015 0.066 Uiso 1 1 calc R . .
C7 C 0.1193(2) 0.73952(17) 0.18037(16) 0.0433(5) Uani 1 1 d . . .
C8 C -0.0060(3) 0.6954(2) 0.2177(2) 0.0617(6) Uani 1 1 d . . .
H8A H -0.0364 0.6990 0.2885 0.074 Uiso 1 1 calc R . .
C9 C -0.0867(3) 0.6462(2) 0.1521(3) 0.0784(8) Uani 1 1 d . . .
H9A H -0.1707 0.6171 0.1792 0.094 Uiso 1 1 calc R . .
C10 C -0.0452(3) 0.6396(2) 0.0481(3) 0.0736(8) Uani 1 1 d . . .
H10A H -0.1008 0.6071 0.0040 0.088 Uiso 1 1 calc R . .
C11 C 0.0787(3) 0.6813(2) 0.0098(2) 0.0699(7) Uani 1 1 d . . .
H11A H 0.1082 0.6768 -0.0611 0.084 Uiso 1 1 calc R . .
C12 C 0.1620(3) 0.7306(2) 0.07506(18) 0.0558(6) Uani 1 1 d . . .
H12A H 0.2472 0.7577 0.0476 0.067 Uiso 1 1 calc R . .
C13 C 0.4083(2) 0.62888(17) 0.23964(16) 0.0430(5) Uani 1 1 d . . .
C14 C 0.3718(3) 0.5392(2) 0.3046(2) 0.0656(7) Uani 1 1 d . . .
H14A H 0.3076 0.5563 0.3643 0.079 Uiso 1 1 calc R . .
C15 C 0.4318(4) 0.4218(2) 0.2800(3) 0.0860(9) Uani 1 1 d . . .
H15A H 0.4083 0.3605 0.3236 0.103 Uiso 1 1 calc R . .
C16 C 0.5257(4) 0.3981(2) 0.1911(3) 0.0850(9) Uani 1 1 d . . .
H16A H 0.5656 0.3202 0.1751 0.102 Uiso 1 1 calc R . .
C17 C 0.5617(3) 0.4859(2) 0.1259(2) 0.0706(7) Uani 1 1 d . . .
H17A H 0.6249 0.4683 0.0658 0.085 Uiso 1 1 calc R . .
C18 C 0.5034(2) 0.60165(18) 0.15021(17) 0.0481(5) Uani 1 1 d . . .
C19 C 0.1688(2) 0.93392(17) 0.25096(14) 0.0396(5) Uani 1 1 d . . .
C20 C 0.1971(2) 0.79693(16) 0.25739(15) 0.0392(5) Uani 1 1 d . . .
H20A H 0.1540 0.7763 0.3265 0.047 Uiso 1 1 calc R . .
C21 C 0.4153(2) 0.79408(17) 0.35185(15) 0.0434(5) Uani 1 1 d . . .
H21A H 0.3633 0.7645 0.4143 0.052 Uiso 1 1 calc R . .
C22 C 0.3795(2) 0.92687(18) 0.34876(17) 0.0463(5) Uani 1 1 d . . .
H22A H 0.4115 0.9556 0.4110 0.056 Uiso 1 1 calc R . .
H22B H 0.4355 0.9560 0.2890 0.056 Uiso 1 1 calc R . .
C23 C 0.5827(2) 0.7510(2) 0.35496(17) 0.0516(5) Uani 1 1 d . . .
H23A H 0.6059 0.6675 0.3411 0.062 Uiso 1 1 calc R . .
H23B H 0.6343 0.7913 0.2997 0.062 Uiso 1 1 calc R . .
C24 C 0.6419(2) 0.77024(19) 0.45701(18) 0.0500(5) Uani 1 1 d . . .
C25 C 0.2525(2) 0.98570(18) 0.15619(16) 0.0437(5) Uani 1 1 d . . .
C26 C 0.3214(3) 1.1602(2) 0.0849(2) 0.0743(8) Uani 1 1 d . . .
H26A H 0.3069 1.2424 0.0996 0.111 Uiso 1 1 calc R . .
H26B H 0.2832 1.1511 0.0193 0.111 Uiso 1 1 calc R . .
H26C H 0.4263 1.1267 0.0817 0.111 Uiso 1 1 calc R . .
C01 C 1.1078(7) 0.6125(5) 0.6161(5) 0.184(2) Uani 1 1 d . . .
C02 C 1.0070(5) 0.6941(4) 0.6848(3) 0.1225(14) Uani 1 1 d . . .

loop_
_atom_site_aniso_label
_atom_site_aniso_U_11
_atom_site_aniso_U_22
_atom_site_aniso_U_33
_atom_site_aniso_U_23
_atom_site_aniso_U_13
_atom_site_aniso_U_12
O01 0.1052(16) 0.1032(16) 0.1172(18) -0.0507(14) -0.0642(14) 0.0238(13)
O1 0.0688(10) 0.0447(9) 0.0657(11) 0.0027(7) 0.0102(8) -0.0140(7)
O2 0.0821(12) 0.0616(10) 0.0451(9) -0.0045(8) 0.0174(8) -0.0164(8)
O3 0.0650(10) 0.0654(10) 0.0582(10) -0.0058(8) 0.0155(8) -0.0076(8)
O4 0.0533(10) 0.1090(14) 0.0625(11) -0.0249(10) -0.0181(8) 0.0086(9)
O5 0.0616(10) 0.0902(13) 0.0501(10) -0.0220(9) -0.0104(8) 0.0043(9)
O6 0.0464(8) 0.0469(8) 0.0411(8) -0.0118(6) -0.0044(6) -0.0055(6)
N1 0.0418(9) 0.0411(9) 0.0356(9) -0.0064(7) -0.0028(7) -0.0066(7)
C1 0.0442(11) 0.0398(10) 0.0375(11) -0.0047(8) 0.0006(9) -0.0077(8)
C2 0.0519(13) 0.0688(14) 0.0420(13) -0.0041(10) 0.0014(10) -0.0083(11)
C3 0.0514(14) 0.0795(17) 0.0600(16) -0.0086(13) 0.0149(12) -0.0084(12)
C4 0.0434(12) 0.0579(14) 0.0802(19) 0.0006(12) 0.0006(13) -0.0066(10)
C5 0.0530(14) 0.0763(16) 0.0609(16) 0.0067(13) -0.0125(12) -0.0075(12)
C6 0.0502(13) 0.0710(15) 0.0411(13) -0.0019(11) 0.0002(10) -0.0053(11)
C7 0.0413(11) 0.0406(11) 0.0479(13) -0.0073(9) -0.0050(9) -0.0058(9)
C8 0.0529(14) 0.0640(14) 0.0714(17) -0.0169(12) 0.0039(12) -0.0198(11)
C9 0.0555(15) 0.0787(18) 0.109(2) -0.0271(17) -0.0062(16) -0.0265(14)
C10 0.0567(15) 0.0672(16) 0.100(2) -0.0352(15) -0.0283(15) -0.0027(12)
C11 0.0729(17) 0.0759(17) 0.0610(16) -0.0242(13) -0.0175(13) -0.0033(14)
C12 0.0561(13) 0.0655(14) 0.0489(14) -0.0142(11) -0.0058(11) -0.0154(11)
C13 0.0454(11) 0.0396(11) 0.0454(12) -0.0032(9) -0.0087(9) -0.0085(9)
C14 0.0763(17) 0.0555(14) 0.0636(16) 0.0069(12) -0.0016(13) -0.0131(12)
C15 0.107(2) 0.0505(15) 0.102(2) 0.0191(15) -0.018(2) -0.0200(15)
C16 0.096(2) 0.0497(15) 0.106(3) -0.0169(16) -0.0174(19) 0.0008(14)
C17 0.0694(16) 0.0597(16) 0.0779(19) -0.0240(14) -0.0077(14) 0.0054(12)
C18 0.0449(12) 0.0482(12) 0.0509(13) -0.0103(10) -0.0057(10) -0.0052(9)
C19 0.0439(11) 0.0436(11) 0.0316(11) -0.0066(8) -0.0014(8) -0.0085(9)
C20 0.0407(11) 0.0436(11) 0.0332(11) -0.0024(8) 0.0012(8) -0.0089(8)
C21 0.0452(11) 0.0511(12) 0.0337(11) -0.0063(9) -0.0032(9) -0.0074(9)
C22 0.0455(12) 0.0503(12) 0.0443(12) -0.0083(9) -0.0054(9) -0.0097(9)
C23 0.0484(12) 0.0598(13) 0.0452(13) -0.0122(10) -0.0051(10) -0.0033(10)
C24 0.0469(12) 0.0542(13) 0.0486(13) -0.0038(10) -0.0080(10) -0.0061(10)
C25 0.0436(11) 0.0465(12) 0.0411(12) -0.0014(9) -0.0024(9) -0.0089(9)
C26 0.0760(17) 0.0639(16) 0.0843(19) 0.0207(14) 0.0051(15) -0.0268(13)
C01 0.161(5) 0.161(5) 0.196(5) -0.023(4) -0.024(4) 0.066(4)
C02 0.129(3) 0.112(3) 0.120(3) -0.023(2) -0.058(3) 0.018(2)

loop_
_atom_type_symbol
_atom_type_description
_atom_type_scat_dispersion_real
_atom_type_scat_dispersion_imag
_atom_type_scat_source
C C 0.0033 0.0016 'International Tables Vol C Tables 4.2.6.8 and 6.1.1.4'
H H 0.0000 0.0000 'International Tables Vol C Tables 4.2.6.8 and 6.1.1.4'
N N 0.0061 0.0033 'International Tables Vol C Tables 4.2.6.8 and 6.1.1.4'
O O 0.0106 0.0060 'International Tables Vol C Tables 4.2.6.8 and 6.1.1.4'

loop_
_geom_angle_atom_site_label_1
_geom_angle_atom_site_label_2
_geom_angle_atom_site_label_3
_geom_angle
_geom_angle_site_symmetry_1
_geom_angle_site_symmetry_3
C25 O1 C26 116.16(18) . .
C18 O3 H3A 109.5 . .
C24 O4 H4B 109.5 . .
C22 O6 C19 111.86(14) . .
C13 N1 C20 115.06(15) . .
C13 N1 C21 114.68(15) . .
C20 N1 C21 109.52(14) . .
C6 C1 C2 117.99(19) . .
C6 C1 C19 122.20(17) . .
C2 C1 C19 119.79(18) . .
C3 C2 C1 120.5(2) . .
C3 C2 H2A 119.7 . .
C1 C2 H2A 119.7 . .
C4 C3 C2 120.7(2) . .
C4 C3 H3B 119.6 . .
C2 C3 H3B 119.6 . .
C3 C4 C5 119.5(2) . .
C3 C4 H4A 120.3 . .
C5 C4 H4A 120.3 . .
C4 C5 C6 120.1(2) . .
C4 C5 H5A 120.0 . .
C6 C5 H5A 120.0 . .
C5 C6 C1 121.2(2) . .
C5 C6 H6A 119.4 . .
C1 C6 H6A 119.4 . .
C8 C7 C12 117.5(2) . .
C8 C7 C20 117.55(19) . .
C12 C7 C20 124.95(19) . .
C9 C8 C7 121.2(2) . .
C9 C8 H8A 119.4 . .
C7 C8 H8A 119.4 . .
C10 C9 C8 120.9(3) . .
C10 C9 H9A 119.6 . .
C8 C9 H9A 119.6 . .
C11 C10 C9 118.9(2) . .
C11 C10 H10A 120.5 . .
C9 C10 H10A 120.5 . .
C10 C11 C12 120.9(3) . .
C10 C11 H11A 119.5 . .
C12 C11 H11A 119.5 . .
C7 C12 C11 120.6(2) . .
C7 C12 H12A 119.7 . .
C11 C12 H12A 119.7 . .
C14 C13 C18 119.4(2) . .
C14 C13 N1 125.3(2) . .
C18 C13 N1 115.17(18) . .
C13 C14 C15 119.6(3) . .
C13 C14 H14A 120.2 . .
C15 C14 H14A 120.2 . .
C16 C15 C14 119.4(3) . .
C16 C15 H15A 120.3 . .
C14 C15 H15A 120.3 . .
C17 C16 C15 121.6(3) . .
C17 C16 H16A 119.2 . .
C15 C16 H16A 119.2 . .
C16 C17 C18 119.2(3) . .
C16 C17 H17A 120.4 . .
C18 C17 H17A 120.4 . .
O3 C18 C17 119.3(2) . .
O3 C18 C13 119.90(18) . .
C17 C18 C13 120.8(2) . .
O6 C19 C1 106.75(14) . .
O6 C19 C25 106.69(15) . .
C1 C19 C25 110.78(16) . .
O6 C19 C20 107.18(15) . .
C1 C19 C20 110.65(15) . .
C25 C19 C20 114.36(15) . .
N1 C20 C7 115.24(15) . .
N1 C20 C19 108.30(15) . .
C7 C20 C19 115.34(16) . .
N1 C20 H20A 105.7 . .
C7 C20 H20A 105.7 . .
C19 C20 H20A 105.7 . .
N1 C21 C22 107.77(16) . .
N1 C21 C23 111.10(16) . .
C22 C21 C23 110.16(17) . .
N1 C21 H21A 109.3 . .
C22 C21 H21A 109.3 . .
C23 C21 H21A 109.3 . .
O6 C22 C21 112.56(16) . .
O6 C22 H22A 109.1 . .
C21 C22 H22A 109.1 . .
O6 C22 H22B 109.1 . .
C21 C22 H22B 109.1 . .
H22A C22 H22B 107.8 . .
C24 C23 C21 114.08(17) . .
C24 C23 H23A 108.7 . .
C21 C23 H23A 108.7 . .
C24 C23 H23B 108.7 . .
C21 C23 H23B 108.7 . .
H23A C23 H23B 107.6 . .
O5 C24 O4 123.2(2) . .
O5 C24 C23 125.31(19) . .
O4 C24 C23 111.46(19) . .
O2 C25 O1 122.95(19) . .
O2 C25 C19 126.98(19) . .
O1 C25 C19 110.01(17) . .
O1 C26 H26A 109.5 . .
O1 C26 H26B 109.5 . .
H26A C26 H26B 109.5 . .
O1 C26 H26C 109.5 . .
H26A C26 H26C 109.5 . .
H26B C26 H26C 109.5 . .
O01 C02 C01 110.3(4) . .

loop_
_geom_bond_atom_site_label_1
_geom_bond_atom_site_label_2
_geom_bond_distance
_geom_bond_site_symmetry_2
O01 C02 1.406(4) .
O1 C25 1.323(2) .
O1 C26 1.446(3) .
O2 C25 1.194(2) .
O3 C18 1.347(3) .
O3 H3A 0.8200 .
O4 C24 1.311(2) .
O4 H4B 0.8200 .
O5 C24 1.201(2) .
O6 C22 1.433(2) .
O6 C19 1.438(2) .
N1 C13 1.441(2) .
N1 C20 1.481(2) .
N1 C21 1.481(2) .
C1 C6 1.379(3) .
C1 C2 1.385(3) .
C1 C19 1.515(3) .
C2 C3 1.380(3) .
C2 H2A 0.9300 .
C3 C4 1.365(4) .
C3 H3B 0.9300 .
C4 C5 1.371(3) .
C4 H4A 0.9300 .
C5 C6 1.379(3) .
C5 H5A 0.9300 .
C6 H6A 0.9300 .
C7 C8 1.381(3) .
C7 C12 1.381(3) .
C7 C20 1.514(3) .
C8 C9 1.376(4) .
C8 H8A 0.9300 .
C9 C10 1.362(4) .
C9 H9A 0.9300 .
C10 C11 1.359(4) .
C10 H10A 0.9300 .
C11 C12 1.390(3) .
C11 H11A 0.9300 .
C12 H12A 0.9300 .
C13 C14 1.376(3) .
C13 C18 1.390(3) .
C14 C15 1.402(4) .
C14 H14A 0.9300 .
C15 C16 1.374(4) .
C15 H15A 0.9300 .
C16 C17 1.360(4) .
C16 H16A 0.9300 .
C17 C18 1.381(3) .
C17 H17A 0.9300 .
C19 C25 1.543(3) .
C19 C20 1.555(3) .
C20 H20A 0.9800 .
C21 C22 1.507(3) .
C21 C23 1.518(3) .
C21 H21A 0.9800 .
C22 H22A 0.9700 .
C22 H22B 0.9700 .
C23 C24 1.506(3) .
C23 H23A 0.9700 .
C23 H23B 0.9700 .
C26 H26A 0.9600 .
C26 H26B 0.9600 .
C26 H26C 0.9600 .
C01 C02 1.455(6) .

loop_
_geom_torsion_atom_site_label_1
_geom_torsion_atom_site_label_2
_geom_torsion_atom_site_label_3
_geom_torsion_atom_site_label_4
_geom_torsion
_geom_torsion_site_symmetry_1
_geom_torsion_site_symmetry_2
_geom_torsion_site_symmetry_3
_geom_torsion_site_symmetry_4
C6 C1 C2 C3 -1.4(3) . . . .
C19 C1 C2 C3 179.9(2) . . . .
C1 C2 C3 C4 0.3(4) . . . .
C2 C3 C4 C5 1.5(4) . . . .
C3 C4 C5 C6 -2.2(4) . . . .
C4 C5 C6 C1 1.2(4) . . . .
C2 C1 C6 C5 0.6(3) . . . .
C19 C1 C6 C5 179.3(2) . . . .
C12 C7 C8 C9 -1.1(3) . . . .
C20 C7 C8 C9 177.3(2) . . . .
C7 C8 C9 C10 0.0(4) . . . .
C8 C9 C10 C11 0.7(4) . . . .
C9 C10 C11 C12 -0.3(4) . . . .
C8 C7 C12 C11 1.5(3) . . . .
C20 C7 C12 C11 -176.8(2) . . . .
C10 C11 C12 C7 -0.8(4) . . . .
C20 N1 C13 C14 -65.0(3) . . . .
C21 N1 C13 C14 63.4(3) . . . .
C20 N1 C13 C18 117.42(19) . . . .
C21 N1 C13 C18 -114.21(19) . . . .
C18 C13 C14 C15 0.5(4) . . . .
N1 C13 C14 C15 -177.0(2) . . . .
C13 C14 C15 C16 -0.4(4) . . . .
C14 C15 C16 C17 -0.2(5) . . . .
C15 C16 C17 C18 0.5(4) . . . .
C16 C17 C18 O3 179.7(2) . . . .
C16 C17 C18 C13 -0.4(4) . . . .
C14 C13 C18 O3 179.8(2) . . . .
N1 C13 C18 O3 -2.5(3) . . . .
C14 C13 C18 C17 -0.2(3) . . . .
N1 C13 C18 C17 177.6(2) . . . .
C22 O6 C19 C1 178.12(15) . . . .
C22 O6 C19 C25 -63.39(19) . . . .
C22 O6 C19 C20 59.53(19) . . . .
C6 C1 C19 O6 147.02(19) . . . .
C2 C1 C19 O6 -34.3(2) . . . .
C6 C1 C19 C25 31.2(3) . . . .
C2 C1 C19 C25 -150.12(19) . . . .
C6 C1 C19 C20 -96.7(2) . . . .
C2 C1 C19 C20 82.0(2) . . . .
C13 N1 C20 C7 -35.6(2) . . . .
C21 N1 C20 C7 -166.47(16) . . . .
C13 N1 C20 C19 -166.43(15) . . . .
C21 N1 C20 C19 62.66(19) . . . .
C8 C7 C20 N1 128.6(2) . . . .
C12 C7 C20 N1 -53.1(3) . . . .
C8 C7 C20 C19 -104.0(2) . . . .
C12 C7 C20 C19 74.3(2) . . . .
O6 C19 C20 N1 -61.40(18) . . . .
C1 C19 C20 N1 -177.43(14) . . . .
C25 C19 C20 N1 56.6(2) . . . .
O6 C19 C20 C7 167.78(15) . . . .
C1 C19 C20 C7 51.7(2) . . . .
C25 C19 C20 C7 -74.2(2) . . . .
C13 N1 C21 C22 169.86(16) . . . .
C20 N1 C21 C22 -59.02(19) . . . .
C13 N1 C21 C23 49.1(2) . . . .
C20 N1 C21 C23 -179.79(16) . . . .
C19 O6 C22 C21 -59.3(2) . . . .
N1 C21 C22 O6 56.8(2) . . . .
C23 C21 C22 O6 178.14(16) . . . .
N1 C21 C23 C24 -169.40(17) . . . .
C22 C21 C23 C24 71.2(2) . . . .
C21 C23 C24 O5 -7.6(3) . . . .
C21 C23 C24 O4 172.92(19) . . . .
C26 O1 C25 O2 0.0(3) . . . .
C26 O1 C25 C19 177.64(18) . . . .
O6 C19 C25 O2 126.4(2) . . . .
C1 C19 C25 O2 -117.8(2) . . . .
C20 C19 C25 O2 8.1(3) . . . .
O6 C19 C25 O1 -51.1(2) . . . .
C1 C19 C25 O1 64.8(2) . . . .
C20 C19 C25 O1 -169.37(16) . . . .

_cod_duplicate_entry 7117329
